data_7710215
loop_
_publ_author_name
'Gildenast, Hans'
'Gruszien, Lukas'
'Friedt, Felix'
'Englert, Ulli'

_publ_section_title
;
 Phosphorus or nitrogen -- the first phosphatriptycene in coordination
 polymer chemistry
;
_journal_name_full 'Dalton Transactions'
_journal_paper_doi 10.1039/D2DT00728B
_journal_year 2022
_chemical_formula_moiety 'C29 H20 N P Si'
_chemical_formula_sum 'C29 H20 N P Si'
_chemical_formula_weight 441.52
_chemical_name_common 4b
_space_group_crystal_system monoclinic
_space_group_IT_number 14
_space_group_name_Hall '-P 2ybc'
_space_group_name_H-M_alt 'P 1 21/c 1'
_atom_sites_solution_hydrogens geom
_atom_sites_solution_primary dual
_audit_creation_method SHELXL-2018/3
_audit_update_record
;
2022-03-01 deposited with the CCDC.	2022-05-03 downloaded from the CCDC.
;
_cell_angle_alpha 90
_cell_angle_beta 96.2607(17)
_cell_angle_gamma 90
_cell_formula_units_Z 8
_cell_length_a 16.2413(3)
_cell_length_b 10.28157(16)
_cell_length_c 26.8395(6)
_cell_measurement_reflns_used 30222
_cell_measurement_temperature 100(2)
_cell_measurement_theta_max 71.03
_cell_measurement_theta_min 4.06
_cell_volume 4455.09(15)
_computing_cell_refinement
;
X-Area Recipe 1.33.0.0 (STOE, 2015)
;
_computing_data_collection
;
X-Area Pilatus3_SV 1.31.131.0 (STOE, 2017)
;
_computing_data_reduction
;
X-Area Integrate 1.71.0.0 (STOE, 2016)
X-Area LANA 1.71.4.0 (STOE, 2017)
;
_computing_molecular_graphics 'PLATON (Spek, 2009)'
_computing_publication_material SHELXL2018
_computing_structure_refinement 'SHELXL-2018/3 (Sheldrick, 2018)'
_computing_structure_solution 'SHELXT 2018/2 (Sheldrick, 2018)'
_diffrn_ambient_temperature 100(2)
_diffrn_measured_fraction_theta_full 0.973
_diffrn_measured_fraction_theta_max 0.958
_diffrn_measurement_device_type 'STOE STADIVARI'
_diffrn_measurement_method 'rotation method, \w scans'
_diffrn_radiation_monochromator multilayer-optics
_diffrn_radiation_source microsource
_diffrn_radiation_type CuK\a
_diffrn_radiation_wavelength 1.54186
_diffrn_reflns_av_R_equivalents 0.0589
_diffrn_reflns_av_unetI/netI 0.0669
_diffrn_reflns_Laue_measured_fraction_full 0.973
_diffrn_reflns_Laue_measured_fraction_max 0.958
_diffrn_reflns_limit_h_max 19
_diffrn_reflns_limit_h_min -18
_diffrn_reflns_limit_k_max 12
_diffrn_reflns_limit_k_min -12
_diffrn_reflns_limit_l_max 32
_diffrn_reflns_limit_l_min -11
_diffrn_reflns_number 46159
_diffrn_reflns_point_group_measured_fraction_full 0.973
_diffrn_reflns_point_group_measured_fraction_max 0.958
_diffrn_reflns_theta_full 67.686
_diffrn_reflns_theta_max 70.508
_diffrn_reflns_theta_min 4.062
_exptl_absorpt_coefficient_mu 1.732
_exptl_absorpt_correction_T_max 0.9736
_exptl_absorpt_correction_T_min 0.4028
_exptl_absorpt_correction_type multi-scan
_exptl_absorpt_process_details
;
STOE LANA, absorption correction by scaling of reflection intensities.
J. Koziskova, F. Hahn, J. Richter, J. Kozisek, "Comparison of different
absorption corrections on the model structure of tetrakis(\m~2~-acetato)-
diaqua-di-copper(II)", Acta Chimica Slovaca, vol. 9, no. 2, 2016, pp. 136 - 140.
Afterwards a spherical absorption correction was performed within STOE LANA.
;
_exptl_crystal_colour colourless
_exptl_crystal_density_diffrn 1.317
_exptl_crystal_description plate
_exptl_crystal_F_000 1840
_exptl_crystal_size_max 0.100
_exptl_crystal_size_mid 0.080
_exptl_crystal_size_min 0.010
_refine_diff_density_max 0.343
_refine_diff_density_min -0.295
_refine_diff_density_rms 0.044
_refine_ls_extinction_method none
_refine_ls_goodness_of_fit_ref 0.868
_refine_ls_hydrogen_treatment constr
_refine_ls_matrix_type full
_refine_ls_number_parameters 577
_refine_ls_number_reflns 8181
_refine_ls_number_restraints 0
_refine_ls_restrained_S_all 0.868
_refine_ls_R_factor_all 0.0599
_refine_ls_R_factor_gt 0.0345
_refine_ls_shift/su_max 0.001
_refine_ls_shift/su_mean 0.000
_refine_ls_structure_factor_coef Fsqd
_refine_ls_weighting_details 'w=1/[\s^2^(Fo^2^)+(0.0388P)^2^] where P=(Fo^2^+2Fc^2^)/3'
_refine_ls_weighting_scheme calc
_refine_ls_wR_factor_gt 0.0743
_refine_ls_wR_factor_ref 0.0788
_reflns_Friedel_coverage 0.000
_reflns_number_gt 5459
_reflns_number_total 8181
_reflns_threshold_expression 'I > 2\s(I)'
_cod_data_source_file d2dt00728b2.cif
_cod_data_source_block 4b
_cod_original_sg_symbol_H-M 'P 21/c'
_cod_database_code 7710215
_shelx_shelxl_version_number 2018/3
_shelx_space_group_comment
;
The symmetry employed for this shelxl refinement is uniquely defined
by the following loop, which should always be used as a source of
symmetry information in preference to the above space-group names.
They are only intended as comments.
;
_shelx_estimated_absorpt_t_min 0.846
_shelx_estimated_absorpt_t_max 0.983

loop_
_space_group_symop_operation_xyz
'x, y, z'
'-x, y+1/2, -z+1/2'
'-x, -y, -z'
'x, -y-1/2, z-1/2'

loop_
_atom_site_label
_atom_site_type_symbol
_atom_site_fract_x
_atom_site_fract_y
_atom_site_fract_z
_atom_site_U_iso_or_equiv
_atom_site_adp_type
_atom_site_occupancy
_atom_site_site_symmetry_order
_atom_site_calc_flag
_atom_site_refinement_flags_posn
_atom_site_refinement_flags_adp
_atom_site_refinement_flags_occupancy
_atom_site_disorder_assembly
_atom_site_disorder_group
P1 P 0.18673(3) 0.85967(5) 0.07371(2) 0.02325(12) Uani 1 1 d . . . . .
P2 P 0.66603(3) 0.56076(5) 0.67578(2) 0.02543(13) Uani 1 1 d . . . . .
Si1 Si 0.05263(3) 0.84160(5) 0.14857(2) 0.01889(12) Uani 1 1 d . . . . .
Si2 Si 0.52436(3) 0.65277(5) 0.59542(2) 0.02107(13) Uani 1 1 d . . . . .
N1 N -0.28185(11) 0.87657(19) 0.39486(7) 0.0321(5) Uani 1 1 d . . . . .
N2 N 0.16323(11) 0.95184(18) 0.34344(7) 0.0320(4) Uani 1 1 d . . . . .
C1 C 0.22067(13) 0.87006(19) 0.14121(8) 0.0231(5) Uani 1 1 d . . . . .
C2 C 0.30476(13) 0.88093(19) 0.15753(8) 0.0269(5) Uani 1 1 d . . . . .
H2 H 0.343976 0.882388 0.133734 0.032 Uiso 1 1 calc R U . . .
C3 C 0.33161(14) 0.8896(2) 0.20806(9) 0.0309(5) Uani 1 1 d . . . . .
H3 H 0.389174 0.894262 0.218976 0.037 Uiso 1 1 calc R U . . .
C4 C 0.27449(14) 0.8915(2) 0.24279(9) 0.0289(5) Uani 1 1 d . . . . .
H4 H 0.292848 0.901781 0.277406 0.035 Uiso 1 1 calc R U . . .
C5 C 0.19020(13) 0.87852(19) 0.22718(8) 0.0252(5) Uani 1 1 d . . . . .
H5 H 0.151493 0.878311 0.251285 0.030 Uiso 1 1 calc R U . . .
C6 C 0.16241(12) 0.86584(18) 0.17657(7) 0.0203(4) Uani 1 1 d . . . . .
C7 C 0.12342(12) 0.71011(19) 0.07453(7) 0.0212(4) Uani 1 1 d . . . . .
C8 C 0.13920(13) 0.6102(2) 0.04201(8) 0.0259(5) Uani 1 1 d . . . . .
H8 H 0.180579 0.620850 0.019904 0.031 Uiso 1 1 calc R U . . .
C9 C 0.09484(14) 0.4952(2) 0.04172(8) 0.0316(5) Uani 1 1 d . . . . .
H9 H 0.106122 0.426845 0.019648 0.038 Uiso 1 1 calc R U . . .
C10 C 0.03439(14) 0.4800(2) 0.07338(9) 0.0334(5) Uani 1 1 d . . . . .
H10 H 0.003891 0.401068 0.073031 0.040 Uiso 1 1 calc R U . . .
C11 C 0.01772(13) 0.5797(2) 0.10596(8) 0.0259(5) Uani 1 1 d . . . . .
H11 H -0.024382 0.568225 0.127515 0.031 Uiso 1 1 calc R U . . .
C12 C 0.06180(12) 0.69571(19) 0.10737(7) 0.0206(4) Uani 1 1 d . . . . .
C13 C 0.10158(12) 0.97984(19) 0.06918(7) 0.0208(4) Uani 1 1 d . . . . .
C14 C 0.09828(13) 1.07092(19) 0.03095(7) 0.0232(5) Uani 1 1 d . . . . .
H14 H 0.141635 1.074416 0.009920 0.028 Uiso 1 1 calc R U . . .
C15 C 0.03251(13) 1.15690(19) 0.02305(7) 0.0230(4) Uani 1 1 d . . . . .
H15 H 0.030547 1.218613 -0.003391 0.028 Uiso 1 1 calc R U . . .
C16 C -0.03035(13) 1.15231(19) 0.05395(7) 0.0239(5) Uani 1 1 d . . . . .
H16 H -0.075958 1.210338 0.048463 0.029 Uiso 1 1 calc R U . . .
C17 C -0.02684(12) 1.06308(18) 0.09293(7) 0.0219(4) Uani 1 1 d . . . . .
H17 H -0.069812 1.061798 0.114273 0.026 Uiso 1 1 calc R U . . .
C18 C 0.03837(12) 0.97564(19) 0.10130(7) 0.0196(4) Uani 1 1 d . . . . .
C19 C -0.02295(12) 0.84190(19) 0.19627(7) 0.0197(4) Uani 1 1 d . . . . .
C20 C -0.06910(12) 0.73532(19) 0.20931(7) 0.0220(5) Uani 1 1 d . . . . .
H20 H -0.064786 0.655430 0.192001 0.026 Uiso 1 1 calc R U . . .
C21 C -0.12119(12) 0.74278(19) 0.24692(7) 0.0226(5) Uani 1 1 d . . . . .
H21 H -0.152106 0.668436 0.254677 0.027 Uiso 1 1 calc R U . . .
C22 C -0.12874(12) 0.8581(2) 0.27351(7) 0.0210(4) Uani 1 1 d . . . . .
C23 C -0.08393(13) 0.9656(2) 0.26036(8) 0.0248(5) Uani 1 1 d . . . . .
H23 H -0.088881 1.045655 0.277475 0.030 Uiso 1 1 calc R U . . .
C24 C -0.03217(13) 0.9580(2) 0.22272(8) 0.0249(5) Uani 1 1 d . . . . .
H24 H -0.002210 1.033073 0.214599 0.030 Uiso 1 1 calc R U . . .
C25 C -0.18250(12) 0.8651(2) 0.31490(7) 0.0228(5) Uani 1 1 d . . . . .
C26 C -0.19613(13) 0.7556(2) 0.34378(8) 0.0272(5) Uani 1 1 d . . . . .
H26 H -0.171597 0.674585 0.336970 0.033 Uiso 1 1 calc R U . . .
C27 C -0.24565(14) 0.7664(2) 0.38237(8) 0.0319(5) Uani 1 1 d . . . . .
H27 H -0.254496 0.690396 0.401226 0.038 Uiso 1 1 calc R U . . .
C28 C -0.26827(13) 0.9807(2) 0.36698(8) 0.0296(5) Uani 1 1 d . . . . .
H28 H -0.293026 1.060696 0.374991 0.036 Uiso 1 1 calc R U . . .
C29 C -0.22063(13) 0.9798(2) 0.32728(8) 0.0264(5) Uani 1 1 d . . . . .
H29 H -0.214046 1.056994 0.308641 0.032 Uiso 1 1 calc R U . . .
C30 C 0.69483(12) 0.63058(19) 0.61661(8) 0.0228(5) Uani 1 1 d . . . . .
C31 C 0.77769(12) 0.6447(2) 0.60981(8) 0.0281(5) Uani 1 1 d . . . . .
H31 H 0.819143 0.615952 0.635121 0.034 Uiso 1 1 calc R U . . .
C32 C 0.80050(14) 0.7003(2) 0.56654(9) 0.0338(6) Uani 1 1 d . . . . .
H32 H 0.857446 0.711950 0.562584 0.041 Uiso 1 1 calc R U . . .
C33 C 0.74033(14) 0.7392(2) 0.52889(8) 0.0319(5) Uani 1 1 d . . . . .
H33 H 0.756110 0.776406 0.498947 0.038 Uiso 1 1 calc R U . . .
C34 C 0.65700(13) 0.72396(19) 0.53487(8) 0.0259(5) Uani 1 1 d . . . . .
H34 H 0.616108 0.749844 0.508727 0.031 Uiso 1 1 calc R U . . .
C35 C 0.63280(12) 0.67120(19) 0.57870(7) 0.0217(5) Uani 1 1 d . . . . .
C36 C 0.59498(13) 0.69119(19) 0.69226(8) 0.0234(5) Uani 1 1 d . . . . .
C37 C 0.60593(13) 0.7415(2) 0.74060(8) 0.0283(5) Uani 1 1 d . . . . .
H37 H 0.649114 0.709110 0.764032 0.034 Uiso 1 1 calc R U . . .
C38 C 0.55423(14) 0.8386(2) 0.75475(8) 0.0312(5) Uani 1 1 d . . . . .
H38 H 0.561640 0.871836 0.787969 0.037 Uiso 1 1 calc R U . . .
C39 C 0.49169(14) 0.8876(2) 0.72064(8) 0.0304(5) Uani 1 1 d . . . . .
H39 H 0.456888 0.955240 0.730275 0.036 Uiso 1 1 calc R U . . .
C40 C 0.47998(13) 0.8372(2) 0.67216(8) 0.0269(5) Uani 1 1 d . . . . .
H40 H 0.436654 0.870364 0.648984 0.032 Uiso 1 1 calc R U . . .
C41 C 0.53103(12) 0.73893(19) 0.65727(8) 0.0223(5) Uani 1 1 d . . . . .
C42 C 0.58836(13) 0.4409(2) 0.64880(8) 0.0238(5) Uani 1 1 d . . . . .
C43 C 0.59856(13) 0.3129(2) 0.66410(8) 0.0285(5) Uani 1 1 d . . . . .
H43 H 0.644384 0.289735 0.687482 0.034 Uiso 1 1 calc R U . . .
C44 C 0.54248(14) 0.2176(2) 0.64563(8) 0.0320(5) Uani 1 1 d . . . . .
H44 H 0.550839 0.129518 0.655603 0.038 Uiso 1 1 calc R U . . .
C45 C 0.47485(14) 0.2518(2) 0.61285(8) 0.0304(5) Uani 1 1 d . . . . .
H45 H 0.435828 0.187309 0.600675 0.036 Uiso 1 1 calc R U . . .
C46 C 0.46329(13) 0.3813(2) 0.59733(8) 0.0259(5) Uani 1 1 d . . . . .
H46 H 0.415958 0.404026 0.575052 0.031 Uiso 1 1 calc R U . . .
C47 C 0.52032(12) 0.4773(2) 0.61414(7) 0.0220(5) Uani 1 1 d . . . . .
C48 C 0.44663(12) 0.7126(2) 0.54459(8) 0.0228(5) Uani 1 1 d . . . . .
C49 C 0.42833(14) 0.8451(2) 0.53897(8) 0.0329(5) Uani 1 1 d . . . . .
H49 H 0.453280 0.904894 0.563020 0.040 Uiso 1 1 calc R U . . .
C50 C 0.37470(14) 0.8912(2) 0.49919(8) 0.0329(6) Uani 1 1 d . . . . .
H50 H 0.363299 0.981719 0.496500 0.039 Uiso 1 1 calc R U . . .
C51 C 0.33737(12) 0.8063(2) 0.46311(8) 0.0241(5) Uani 1 1 d . . . . .
C52 C 0.35502(12) 0.6741(2) 0.46815(8) 0.0229(5) Uani 1 1 d . . . . .
H52 H 0.329789 0.614390 0.444157 0.027 Uiso 1 1 calc R U . . .
C53 C 0.40912(12) 0.6291(2) 0.50791(8) 0.0240(5) Uani 1 1 d . . . . .
H53 H 0.421016 0.538654 0.510247 0.029 Uiso 1 1 calc R U . . .
C54 C 0.27889(13) 0.8552(2) 0.42090(8) 0.0250(5) Uani 1 1 d . . . . .
C55 C 0.28786(15) 0.9772(2) 0.39964(8) 0.0320(5) Uani 1 1 d . . . . .
H55 H 0.333654 1.030734 0.411221 0.038 Uiso 1 1 calc R U . . .
C56 C 0.22984(15) 1.0202(2) 0.36157(8) 0.0349(6) Uani 1 1 d . . . . .
H56 H 0.237880 1.103414 0.347473 0.042 Uiso 1 1 calc R U . . .
C57 C 0.15649(14) 0.8335(2) 0.36304(8) 0.0331(5) Uani 1 1 d . . . . .
H57 H 0.110698 0.781383 0.350253 0.040 Uiso 1 1 calc R U . . .
C58 C 0.21171(13) 0.7817(2) 0.40072(8) 0.0292(5) Uani 1 1 d . . . . .
H58 H 0.203698 0.696180 0.412732 0.035 Uiso 1 1 calc R U . . .

loop_
_atom_site_aniso_label
_atom_site_aniso_U_11
_atom_site_aniso_U_22
_atom_site_aniso_U_33
_atom_site_aniso_U_23
_atom_site_aniso_U_13
_atom_site_aniso_U_12
P1 0.0222(3) 0.0237(3) 0.0246(3) 0.0016(2) 0.0060(2) 0.0011(2)
P2 0.0223(3) 0.0274(3) 0.0256(3) -0.0018(2) -0.0017(2) 0.0021(2)
Si1 0.0192(3) 0.0190(3) 0.0185(3) 0.0003(2) 0.0025(2) -0.0013(2)
Si2 0.0177(3) 0.0221(3) 0.0230(3) -0.0014(2) 0.0004(2) -0.0002(2)
N1 0.0231(10) 0.0412(12) 0.0329(12) -0.0056(9) 0.0070(8) -0.0058(9)
N2 0.0324(11) 0.0376(12) 0.0261(11) 0.0009(8) 0.0034(8) 0.0101(9)
C1 0.0241(11) 0.0168(11) 0.0281(13) 0.0003(8) 0.0022(9) 0.0014(9)
C2 0.0224(12) 0.0228(12) 0.0362(14) 0.0011(9) 0.0066(9) 0.0001(9)
C3 0.0213(12) 0.0249(12) 0.0447(16) -0.0038(10) -0.0047(10) 0.0019(9)
C4 0.0303(13) 0.0252(12) 0.0295(14) -0.0024(9) -0.0046(10) 0.0032(10)
C5 0.0281(12) 0.0220(12) 0.0254(13) -0.0006(8) 0.0015(9) 0.0017(9)
C6 0.0201(11) 0.0163(11) 0.0240(12) 0.0000(8) 0.0003(8) 0.0006(8)
C7 0.0223(11) 0.0196(11) 0.0211(12) 0.0003(8) -0.0001(8) 0.0031(9)
C8 0.0253(12) 0.0294(12) 0.0229(13) -0.0002(9) 0.0028(9) 0.0038(9)
C9 0.0334(14) 0.0286(13) 0.0325(14) -0.0106(10) 0.0026(10) 0.0033(10)
C10 0.0356(14) 0.0245(12) 0.0400(15) -0.0096(10) 0.0030(11) -0.0077(10)
C11 0.0244(12) 0.0274(12) 0.0261(13) -0.0011(9) 0.0039(9) -0.0018(9)
C12 0.0226(11) 0.0188(11) 0.0197(12) -0.0006(8) -0.0012(8) 0.0023(8)
C13 0.0227(11) 0.0181(11) 0.0215(12) -0.0022(8) 0.0017(8) -0.0021(8)
C14 0.0250(12) 0.0237(12) 0.0214(12) -0.0026(8) 0.0050(8) -0.0038(9)
C15 0.0307(12) 0.0174(10) 0.0208(12) 0.0013(8) 0.0023(8) -0.0033(9)
C16 0.0249(11) 0.0167(11) 0.0295(13) -0.0022(9) 0.0002(9) 0.0016(9)
C17 0.0231(11) 0.0208(11) 0.0224(12) -0.0040(8) 0.0048(8) -0.0023(9)
C18 0.0219(11) 0.0192(11) 0.0175(11) -0.0009(8) 0.0018(8) -0.0029(8)
C19 0.0194(10) 0.0220(11) 0.0173(11) 0.0019(8) -0.0005(8) 0.0006(9)
C20 0.0234(11) 0.0200(11) 0.0220(12) -0.0010(8) 0.0005(8) 0.0005(9)
C21 0.0204(11) 0.0210(11) 0.0267(13) 0.0043(8) 0.0038(9) -0.0033(9)
C22 0.0178(10) 0.0250(11) 0.0198(12) 0.0021(8) 0.0002(8) -0.0002(9)
C23 0.0277(12) 0.0219(11) 0.0252(13) -0.0041(9) 0.0040(9) -0.0011(9)
C24 0.0248(12) 0.0241(12) 0.0263(13) -0.0013(9) 0.0056(9) -0.0066(9)
C25 0.0172(11) 0.0273(12) 0.0234(12) -0.0018(9) 0.0008(8) -0.0033(9)
C26 0.0258(12) 0.0294(13) 0.0270(13) -0.0003(9) 0.0051(9) 0.0014(10)
C27 0.0296(13) 0.0343(14) 0.0328(14) 0.0020(10) 0.0081(10) -0.0050(11)
C28 0.0195(12) 0.0341(13) 0.0355(15) -0.0062(10) 0.0044(9) -0.0002(10)
C29 0.0230(12) 0.0276(12) 0.0282(13) -0.0015(9) 0.0012(9) -0.0022(9)
C30 0.0221(11) 0.0198(11) 0.0267(13) -0.0063(8) 0.0042(9) -0.0007(9)
C31 0.0206(12) 0.0292(12) 0.0346(14) -0.0129(10) 0.0026(9) 0.0009(10)
C32 0.0225(13) 0.0395(14) 0.0416(16) -0.0194(11) 0.0131(10) -0.0064(10)
C33 0.0382(14) 0.0304(13) 0.0301(14) -0.0102(10) 0.0165(10) -0.0073(11)
C34 0.0304(13) 0.0227(12) 0.0250(13) -0.0067(9) 0.0047(9) -0.0016(9)
C35 0.0228(11) 0.0175(11) 0.0252(12) -0.0065(8) 0.0038(9) -0.0030(9)
C36 0.0232(12) 0.0223(11) 0.0255(13) -0.0010(8) 0.0059(9) -0.0036(9)
C37 0.0282(12) 0.0301(13) 0.0264(13) -0.0004(9) 0.0029(9) -0.0062(10)
C38 0.0402(14) 0.0297(12) 0.0250(13) -0.0074(9) 0.0097(10) -0.0083(11)
C39 0.0332(14) 0.0256(12) 0.0348(15) -0.0065(9) 0.0150(10) -0.0017(10)
C40 0.0225(11) 0.0255(12) 0.0333(14) 0.0005(9) 0.0063(9) -0.0032(9)
C41 0.0205(11) 0.0224(11) 0.0244(12) -0.0009(8) 0.0042(8) -0.0040(9)
C42 0.0233(12) 0.0254(12) 0.0234(12) -0.0024(9) 0.0058(9) 0.0006(9)
C43 0.0282(13) 0.0308(13) 0.0273(14) 0.0033(9) 0.0075(9) 0.0039(10)
C44 0.0367(14) 0.0238(12) 0.0387(15) 0.0032(10) 0.0181(11) 0.0019(10)
C45 0.0319(13) 0.0267(12) 0.0347(14) -0.0049(9) 0.0140(10) -0.0071(10)
C46 0.0235(12) 0.0292(12) 0.0263(13) -0.0025(9) 0.0080(9) -0.0019(9)
C47 0.0203(11) 0.0245(11) 0.0221(12) -0.0029(8) 0.0066(8) -0.0003(9)
C48 0.0179(11) 0.0264(12) 0.0237(12) -0.0003(8) 0.0008(8) 0.0006(9)
C49 0.0379(14) 0.0268(12) 0.0317(14) -0.0053(10) -0.0072(10) -0.0021(11)
C50 0.0398(14) 0.0217(12) 0.0350(15) -0.0015(9) -0.0058(10) 0.0043(10)
C51 0.0205(11) 0.0265(12) 0.0256(13) -0.0020(9) 0.0035(9) 0.0022(9)
C52 0.0191(11) 0.0261(12) 0.0239(12) -0.0043(8) 0.0040(8) 0.0003(9)
C53 0.0239(12) 0.0227(12) 0.0260(13) -0.0026(9) 0.0051(9) 0.0019(9)
C54 0.0270(12) 0.0267(12) 0.0220(12) -0.0032(9) 0.0063(9) 0.0086(10)
C55 0.0421(15) 0.0212(12) 0.0310(14) -0.0052(9) -0.0040(10) 0.0033(10)
C56 0.0506(16) 0.0228(12) 0.0301(14) -0.0044(9) -0.0005(11) 0.0087(11)
C57 0.0247(12) 0.0441(15) 0.0303(14) 0.0072(11) 0.0022(9) 0.0002(11)
C58 0.0217(12) 0.0367(13) 0.0297(14) 0.0063(10) 0.0048(9) 0.0004(10)

loop_
_atom_type_symbol
_atom_type_description
_atom_type_scat_dispersion_real
_atom_type_scat_dispersion_imag
_atom_type_scat_source
C C 0.0181 0.0091 'International Tables Vol C Tables 4.2.6.8 and 6.1.1.4'
H H 0.0000 0.0000 'International Tables Vol C Tables 4.2.6.8 and 6.1.1.4'
N N 0.0311 0.0180 'International Tables Vol C Tables 4.2.6.8 and 6.1.1.4'
Si Si 0.2541 0.3302 'International Tables Vol C Tables 4.2.6.8 and 6.1.1.4'
P P 0.2955 0.4335 'International Tables Vol C Tables 4.2.6.8 and 6.1.1.4'

loop_
_geom_angle_atom_site_label_1
_geom_angle_atom_site_label_2
_geom_angle_atom_site_label_3
_geom_angle
_geom_angle_site_symmetry_1
_geom_angle_site_symmetry_3
_geom_angle_publ_flag
C1 P1 C13 99.66(9) . . ?
C1 P1 C7 98.26(9) . . ?
C13 P1 C7 98.25(9) . . ?
C30 P2 C42 98.49(9) . . ?
C30 P2 C36 98.42(9) . . ?
C42 P2 C36 99.16(9) . . ?
C19 Si1 C18 114.94(9) . . ?
C19 Si1 C6 113.11(9) . . ?
C18 Si1 C6 102.48(9) . . ?
C19 Si1 C12 120.32(9) . . ?
C18 Si1 C12 101.59(9) . . ?
C6 Si1 C12 102.07(9) . . ?
C48 Si2 C35 111.81(9) . . ?
C48 Si2 C41 117.55(9) . . ?
C35 Si2 C41 101.50(9) . . ?
C48 Si2 C47 118.28(9) . . ?
C35 Si2 C47 102.87(9) . . ?
C41 Si2 C47 102.57(9) . . ?
C27 N1 C28 115.77(19) . . ?
C57 N2 C56 115.72(19) . . ?
C2 C1 C6 119.81(19) . . ?
C2 C1 P1 119.55(16) . . ?
C6 C1 P1 120.64(15) . . ?
C3 C2 C1 120.5(2) . . ?
C3 C2 H2 119.7 . . ?
C1 C2 H2 119.7 . . ?
C2 C3 C4 119.9(2) . . ?
C2 C3 H3 120.0 . . ?
C4 C3 H3 120.0 . . ?
C3 C4 C5 120.3(2) . . ?
C3 C4 H4 119.9 . . ?
C5 C4 H4 119.9 . . ?
C6 C5 C4 120.4(2) . . ?
C6 C5 H5 119.8 . . ?
C4 C5 H5 119.8 . . ?
C5 C6 C1 118.95(18) . . ?
C5 C6 Si1 126.69(16) . . ?
C1 C6 Si1 114.36(15) . . ?
C8 C7 C12 120.43(19) . . ?
C8 C7 P1 117.75(16) . . ?
C12 C7 P1 121.81(15) . . ?
C9 C8 C7 120.2(2) . . ?
C9 C8 H8 119.9 . . ?
C7 C8 H8 119.9 . . ?
C10 C9 C8 120.0(2) . . ?
C10 C9 H9 120.0 . . ?
C8 C9 H9 120.0 . . ?
C9 C10 C11 120.3(2) . . ?
C9 C10 H10 119.9 . . ?
C11 C10 H10 119.9 . . ?
C12 C11 C10 120.9(2) . . ?
C12 C11 H11 119.5 . . ?
C10 C11 H11 119.5 . . ?
C11 C12 C7 118.12(18) . . ?
C11 C12 Si1 128.88(16) . . ?
C7 C12 Si1 113.00(14) . . ?
C14 C13 C18 120.06(19) . . ?
C14 C13 P1 117.95(15) . . ?
C18 C13 P1 121.88(15) . . ?
C15 C14 C13 120.77(19) . . ?
C15 C14 H14 119.6 . . ?
C13 C14 H14 119.6 . . ?
C16 C15 C14 119.56(19) . . ?
C16 C15 H15 120.2 . . ?
C14 C15 H15 120.2 . . ?
C15 C16 C17 120.10(19) . . ?
C15 C16 H16 119.9 . . ?
C17 C16 H16 119.9 . . ?
C16 C17 C18 121.18(19) . . ?
C16 C17 H17 119.4 . . ?
C18 C17 H17 119.4 . . ?
C17 C18 C13 118.31(18) . . ?
C17 C18 Si1 128.50(15) . . ?
C13 C18 Si1 113.10(14) . . ?
C20 C19 C24 116.83(18) . . ?
C20 C19 Si1 125.63(15) . . ?
C24 C19 Si1 117.50(15) . . ?
C21 C20 C19 121.75(19) . . ?
C21 C20 H20 119.1 . . ?
C19 C20 H20 119.1 . . ?
C20 C21 C22 120.87(19) . . ?
C20 C21 H21 119.6 . . ?
C22 C21 H21 119.6 . . ?
C23 C22 C21 117.90(18) . . ?
C23 C22 C25 121.19(19) . . ?
C21 C22 C25 120.91(18) . . ?
C24 C23 C22 121.12(19) . . ?
C24 C23 H23 119.4 . . ?
C22 C23 H23 119.4 . . ?
C23 C24 C19 121.52(19) . . ?
C23 C24 H24 119.2 . . ?
C19 C24 H24 119.2 . . ?
C29 C25 C26 116.71(19) . . ?
C29 C25 C22 122.17(19) . . ?
C26 C25 C22 121.12(19) . . ?
C27 C26 C25 119.4(2) . . ?
C27 C26 H26 120.3 . . ?
C25 C26 H26 120.3 . . ?
N1 C27 C26 124.3(2) . . ?
N1 C27 H27 117.9 . . ?
C26 C27 H27 117.9 . . ?
N1 C28 C29 124.4(2) . . ?
N1 C28 H28 117.8 . . ?
C29 C28 H28 117.8 . . ?
C28 C29 C25 119.4(2) . . ?
C28 C29 H29 120.3 . . ?
C25 C29 H29 120.3 . . ?
C31 C30 C35 120.0(2) . . ?
C31 C30 P2 119.62(16) . . ?
C35 C30 P2 120.36(15) . . ?
C32 C31 C30 120.5(2) . . ?
C32 C31 H31 119.7 . . ?
C30 C31 H31 119.7 . . ?
C31 C32 C33 120.0(2) . . ?
C31 C32 H32 120.0 . . ?
C33 C32 H32 120.0 . . ?
C32 C33 C34 120.1(2) . . ?
C32 C33 H33 119.9 . . ?
C34 C33 H33 119.9 . . ?
C33 C34 C35 120.7(2) . . ?
C33 C34 H34 119.6 . . ?
C35 C34 H34 119.6 . . ?
C34 C35 C30 118.61(19) . . ?
C34 C35 Si2 127.00(16) . . ?
C30 C35 Si2 114.34(15) . . ?
C37 C36 C41 120.12(19) . . ?
C37 C36 P2 118.19(16) . . ?
C41 C36 P2 121.69(16) . . ?
C38 C37 C36 120.3(2) . . ?
C38 C37 H37 119.8 . . ?
C36 C37 H37 119.8 . . ?
C37 C38 C39 120.2(2) . . ?
C37 C38 H38 119.9 . . ?
C39 C38 H38 119.9 . . ?
C38 C39 C40 119.8(2) . . ?
C38 C39 H39 120.1 . . ?
C40 C39 H39 120.1 . . ?
C41 C40 C39 120.8(2) . . ?
C41 C40 H40 119.6 . . ?
C39 C40 H40 119.6 . . ?
C40 C41 C36 118.67(19) . . ?
C40 C41 Si2 128.18(16) . . ?
C36 C41 Si2 113.11(15) . . ?
C43 C42 C47 120.4(2) . . ?
C43 C42 P2 117.53(16) . . ?
C47 C42 P2 122.06(16) . . ?
C42 C43 C44 120.8(2) . . ?
C42 C43 H43 119.6 . . ?
C44 C43 H43 119.6 . . ?
C45 C44 C43 119.6(2) . . ?
C45 C44 H44 120.2 . . ?
C43 C44 H44 120.2 . . ?
C44 C45 C46 120.3(2) . . ?
C44 C45 H45 119.9 . . ?
C46 C45 H45 119.9 . . ?
C47 C46 C45 120.9(2) . . ?
C47 C46 H46 119.6 . . ?
C45 C46 H46 119.6 . . ?
C46 C47 C42 118.00(19) . . ?
C46 C47 Si2 129.44(16) . . ?
C42 C47 Si2 112.49(15) . . ?
C53 C48 C49 116.86(19) . . ?
C53 C48 Si2 121.56(15) . . ?
C49 C48 Si2 121.37(16) . . ?
C50 C49 C48 121.7(2) . . ?
C50 C49 H49 119.2 . . ?
C48 C49 H49 119.2 . . ?
C49 C50 C51 120.7(2) . . ?
C49 C50 H50 119.7 . . ?
C51 C50 H50 119.7 . . ?
C52 C51 C50 118.4(2) . . ?
C52 C51 C54 120.85(19) . . ?
C50 C51 C54 120.78(19) . . ?
C53 C52 C51 120.52(19) . . ?
C53 C52 H52 119.7 . . ?
C51 C52 H52 119.7 . . ?
C52 C53 C48 121.92(19) . . ?
C52 C53 H53 119.0 . . ?
C48 C53 H53 119.0 . . ?
C58 C54 C55 116.4(2) . . ?
C58 C54 C51 121.54(19) . . ?
C55 C54 C51 122.1(2) . . ?
C56 C55 C54 119.8(2) . . ?
C56 C55 H55 120.1 . . ?
C54 C55 H55 120.1 . . ?
N2 C56 C55 124.0(2) . . ?
N2 C56 H56 118.0 . . ?
C55 C56 H56 118.0 . . ?
N2 C57 C58 124.4(2) . . ?
N2 C57 H57 117.8 . . ?
C58 C57 H57 117.8 . . ?
C57 C58 C54 119.6(2) . . ?
C57 C58 H58 120.2 . . ?
C54 C58 H58 120.2 . . ?

loop_
_geom_bond_atom_site_label_1
_geom_bond_atom_site_label_2
_geom_bond_distance
_geom_bond_site_symmetry_2
_geom_bond_publ_flag
P1 C1 1.838(2) . ?
P1 C13 1.849(2) . ?
P1 C7 1.851(2) . ?
P2 C30 1.849(2) . ?
P2 C42 1.853(2) . ?
P2 C36 1.854(2) . ?
Si1 C19 1.868(2) . ?
Si1 C18 1.871(2) . ?
Si1 C6 1.874(2) . ?
Si1 C12 1.879(2) . ?
Si2 C48 1.859(2) . ?
Si2 C35 1.874(2) . ?
Si2 C41 1.874(2) . ?
Si2 C47 1.876(2) . ?
N1 C27 1.336(3) . ?
N1 C28 1.339(3) . ?
N2 C57 1.335(3) . ?
N2 C56 1.337(3) . ?
C1 C2 1.393(3) . ?
C1 C6 1.412(3) . ?
C2 C3 1.381(3) . ?
C2 H2 0.9500 . ?
C3 C4 1.385(3) . ?
C3 H3 0.9500 . ?
C4 C5 1.394(3) . ?
C4 H4 0.9500 . ?
C5 C6 1.390(3) . ?
C5 H5 0.9500 . ?
C7 C8 1.390(3) . ?
C7 C12 1.412(3) . ?
C8 C9 1.384(3) . ?
C8 H8 0.9500 . ?
C9 C10 1.376(3) . ?
C9 H9 0.9500 . ?
C10 C11 1.393(3) . ?
C10 H10 0.9500 . ?
C11 C12 1.389(3) . ?
C11 H11 0.9500 . ?
C13 C14 1.386(3) . ?
C13 C18 1.411(3) . ?
C14 C15 1.385(3) . ?
C14 H14 0.9500 . ?
C15 C16 1.385(3) . ?
C15 H15 0.9500 . ?
C16 C17 1.388(3) . ?
C16 H16 0.9500 . ?
C17 C18 1.389(3) . ?
C17 H17 0.9500 . ?
C19 C20 1.394(3) . ?
C19 C24 1.406(3) . ?
C20 C21 1.388(3) . ?
C20 H20 0.9500 . ?
C21 C22 1.397(3) . ?
C21 H21 0.9500 . ?
C22 C23 1.390(3) . ?
C22 C25 1.488(3) . ?
C23 C24 1.385(3) . ?
C23 H23 0.9500 . ?
C24 H24 0.9500 . ?
C25 C29 1.390(3) . ?
C25 C26 1.398(3) . ?
C26 C27 1.383(3) . ?
C26 H26 0.9500 . ?
C27 H27 0.9500 . ?
C28 C29 1.383(3) . ?
C28 H28 0.9500 . ?
C29 H29 0.9500 . ?
C30 C31 1.385(3) . ?
C30 C35 1.415(3) . ?
C31 C32 1.381(3) . ?
C31 H31 0.9500 . ?
C32 C33 1.386(3) . ?
C32 H32 0.9500 . ?
C33 C34 1.389(3) . ?
C33 H33 0.9500 . ?
C34 C35 1.391(3) . ?
C34 H34 0.9500 . ?
C36 C37 1.390(3) . ?
C36 C41 1.410(3) . ?
C37 C38 1.384(3) . ?
C37 H37 0.9500 . ?
C38 C39 1.386(3) . ?
C38 H38 0.9500 . ?
C39 C40 1.394(3) . ?
C39 H39 0.9500 . ?
C40 C41 1.393(3) . ?
C40 H40 0.9500 . ?
C42 C43 1.384(3) . ?
C42 C47 1.415(3) . ?
C43 C44 1.391(3) . ?
C43 H43 0.9500 . ?
C44 C45 1.376(3) . ?
C44 H44 0.9500 . ?
C45 C46 1.402(3) . ?
C45 H45 0.9500 . ?
C46 C47 1.394(3) . ?
C46 H46 0.9500 . ?
C48 C53 1.395(3) . ?
C48 C49 1.399(3) . ?
C49 C50 1.386(3) . ?
C49 H49 0.9500 . ?
C50 C51 1.393(3) . ?
C50 H50 0.9500 . ?
C51 C52 1.392(3) . ?
C51 C54 1.485(3) . ?
C52 C53 1.386(3) . ?
C52 H52 0.9500 . ?
C53 H53 0.9500 . ?
C54 C58 1.388(3) . ?
C54 C55 1.391(3) . ?
C55 C56 1.385(3) . ?
C55 H55 0.9500 . ?
C56 H56 0.9500 . ?
C57 C58 1.383(3) . ?
C57 H57 0.9500 . ?
C58 H58 0.9500 . ?
